data_1553014
loop_
_publ_author_name
'You, Xu'
'Xie, Xin'
'Sun, Renhong'
'Chen, Haoyi'
'Li, Shi'
'Liu, Yuanhong'

_publ_section_title
;
 Titanium-mediated cross-coupling reactions of 1,3-butadiynes with
 \a-iminonitriles to 3-aminopyrroles: observation of an imino aza-Nazarov
 cyclization
;
_journal_issue 8
_journal_name_full 'Org. Chem. Front.'
_journal_page_first 940
_journal_paper_doi 10.1039/C4QO00159A
_journal_volume 1
_journal_year 2014
_chemical_formula_sum 'C33 H35 Br N2 O2 S'
_chemical_formula_weight 603.60
_space_group_crystal_system monoclinic
_space_group_IT_number 14
_space_group_name_Hall '-P 2yn'
_space_group_name_H-M_alt 'P 1 21/n 1'
_atom_sites_solution_hydrogens mixed
_audit_creation_method SHELXL-2013
_cell_angle_alpha 90
_cell_angle_beta 104.443(2)
_cell_angle_gamma 90
_cell_formula_units_Z 4
_cell_length_a 13.9802(12)
_cell_length_b 13.6497(11)
_cell_length_c 16.6352(13)
_cell_measurement_reflns_used 4387
_cell_measurement_temperature 293(2)
_cell_measurement_theta_max 48.833
_cell_measurement_theta_min 5.057
_cell_volume 3074.1(4)
_computing_cell_refinement 'Bruker SMART'
_computing_data_collection 'Bruker SMART'
_computing_data_reduction 'Bruker SHELXTL'
_computing_molecular_graphics 'Bruker SHELXTL'
_computing_publication_material 'Bruker SHELXTL'
_computing_structure_refinement 'SHELXL-2013 (Sheldrick, 2013)'
_computing_structure_solution 'Bruker SHELXTL'
_diffrn_ambient_temperature 293(2)
_diffrn_measured_fraction_theta_full 0.999
_diffrn_measured_fraction_theta_max 1.000
_diffrn_measurement_device_type 'CCD area detector'
_diffrn_measurement_method 'phi and omega scans'
_diffrn_radiation_type MoK\a
_diffrn_radiation_wavelength 0.71073
_diffrn_reflns_av_R_equivalents 0.0405
_diffrn_reflns_av_unetI/netI 0.0475
_diffrn_reflns_Laue_measured_fraction_full 0.999
_diffrn_reflns_Laue_measured_fraction_max 1.000
_diffrn_reflns_limit_h_max 17
_diffrn_reflns_limit_h_min -15
_diffrn_reflns_limit_k_max 16
_diffrn_reflns_limit_k_min -14
_diffrn_reflns_limit_l_max 16
_diffrn_reflns_limit_l_min -20
_diffrn_reflns_number 18278
_diffrn_reflns_point_group_measured_fraction_full 0.999
_diffrn_reflns_point_group_measured_fraction_max 1.000
_diffrn_reflns_theta_full 25.242
_diffrn_reflns_theta_max 25.996
_diffrn_reflns_theta_min 1.956
_exptl_absorpt_coefficient_mu 1.436
_exptl_absorpt_correction_T_max 0.7456
_exptl_absorpt_correction_T_min 0.5743
_exptl_absorpt_correction_type multi-scan
_exptl_absorpt_process_details sadabs
_exptl_crystal_colour colorless
_exptl_crystal_density_diffrn 1.304
_exptl_crystal_description prismatic
_exptl_crystal_F_000 1256
_exptl_crystal_size_max 0.212
_exptl_crystal_size_mid 0.175
_exptl_crystal_size_min 0.123
_refine_diff_density_max 0.760
_refine_diff_density_min -0.377
_refine_diff_density_rms 0.051
_refine_ls_extinction_method none
_refine_ls_goodness_of_fit_ref 1.033
_refine_ls_hydrogen_treatment mixed
_refine_ls_matrix_type full
_refine_ls_number_parameters 363
_refine_ls_number_reflns 6044
_refine_ls_number_restraints 0
_refine_ls_restrained_S_all 1.033
_refine_ls_R_factor_all 0.0656
_refine_ls_R_factor_gt 0.0447
_refine_ls_shift/su_max 0.027
_refine_ls_shift/su_mean 0.000
_refine_ls_structure_factor_coef Fsqd
_refine_ls_weighting_details 'w=1/[\s^2^(Fo^2^)+(0.0519P)^2^+0.9818P] where P=(Fo^2^+2Fc^2^)/3'
_refine_ls_weighting_scheme calc
_refine_ls_wR_factor_gt 0.1059
_refine_ls_wR_factor_ref 0.1164
_reflns_Friedel_coverage 0.000
_reflns_number_gt 4415
_reflns_number_total 6044
_reflns_threshold_expression 'I > 2\s(I)'
_cod_data_source_file c4qo00159a2.cif
_cod_data_source_block cd21461
_cod_original_sg_symbol_H-M 'P 21/n'
_cod_database_code 1553014
_shelx_space_group_comment
; 
The symmetry employed for this shelxl refinement is uniquely defined 
by the following loop, which should always be used as a source of 
symmetry information in preference to the above space-group names. 
They are only intended as comments. 
;
_shelxl_version_number 2013-4

loop_
_space_group_symop_operation_xyz
'x, y, z'
'-x+1/2, y+1/2, -z+1/2'
'-x, -y, -z'
'x-1/2, -y-1/2, z-1/2'

loop_
_atom_site_label
_atom_site_type_symbol
_atom_site_fract_x
_atom_site_fract_y
_atom_site_fract_z
_atom_site_U_iso_or_equiv
_atom_site_adp_type
_atom_site_occupancy
_atom_site_site_symmetry_order
_atom_site_calc_flag
_atom_site_refinement_flags_posn
_atom_site_refinement_flags_adp
Br1 Br 1.15290(3) 0.56948(3) 1.00562(2) 0.08763(17) Uani 1 1 d . .
S1 S 0.57663(4) 0.36337(4) 0.55867(4) 0.03622(16) Uani 1 1 d . .
N1 N 0.89461(13) 0.46031(14) 0.66750(12) 0.0357(4) Uani 1 1 d . .
N2 N 0.65033(14) 0.44435(16) 0.53389(12) 0.0347(5) Uani 1 1 d . .
O1 O 0.62080(13) 0.26953(12) 0.55893(11) 0.0477(4) Uani 1 1 d . .
O2 O 0.48190(12) 0.38255(13) 0.50327(11) 0.0462(4) Uani 1 1 d . .
C1 C 0.79647(16) 0.48624(16) 0.64673(13) 0.0323(5) Uani 1 1 d . .
C2 C 0.75425(16) 0.44118(16) 0.57201(13) 0.0312(5) Uani 1 1 d . .
C3 C 0.82733(17) 0.38883(17) 0.54351(14) 0.0347(5) Uani 1 1 d . .
C4 C 0.91372(17) 0.40071(17) 0.60526(14) 0.0361(5) Uani 1 1 d . .
C5 C 1.01059(18) 0.36389(18) 0.61323(15) 0.0411(6) Uani 1 1 d . .
C6 C 1.09226(19) 0.3341(2) 0.62244(16) 0.0455(6) Uani 1 1 d . .
C7 C 1.19389(19) 0.2969(2) 0.63361(18) 0.0525(7) Uani 1 1 d . .
C8 C 1.2602(2) 0.3460(3) 0.7092(3) 0.0860(11) Uani 1 1 d . .
H8A H 1.2596 0.4156 0.7007 0.129 Uiso 1 1 calc R U
H8B H 1.3265 0.3219 0.7173 0.129 Uiso 1 1 calc R U
H8C H 1.2365 0.3316 0.7573 0.129 Uiso 1 1 calc R U
C9 C 1.2290(3) 0.3214(3) 0.5558(2) 0.0896(12) Uani 1 1 d . .
H9A H 1.1852 0.2921 0.5082 0.134 Uiso 1 1 calc R U
H9B H 1.2946 0.2964 0.5618 0.134 Uiso 1 1 calc R U
H9C H 1.2293 0.3912 0.5486 0.134 Uiso 1 1 calc R U
C10 C 1.1936(2) 0.1858(2) 0.6463(2) 0.0725(9) Uani 1 1 d . .
H10A H 1.1663 0.1710 0.6924 0.109 Uiso 1 1 calc R U
H10B H 1.2601 0.1615 0.6573 0.109 Uiso 1 1 calc R U
H10C H 1.1543 0.1552 0.5970 0.109 Uiso 1 1 calc R U
C11 C 0.75211(16) 0.55532(16) 0.69480(14) 0.0330(5) Uani 1 1 d . .
C12 C 0.70034(17) 0.63533(17) 0.65454(15) 0.0404(6) Uani 1 1 d . .
H12 H 0.6947 0.6444 0.5981 0.048 Uiso 1 1 calc R U
C13 C 0.6571(2) 0.70173(19) 0.69726(18) 0.0505(7) Uani 1 1 d . .
H13 H 0.6217 0.7545 0.6693 0.061 Uiso 1 1 calc R U
C14 C 0.6661(2) 0.6902(2) 0.78080(18) 0.0546(7) Uani 1 1 d . .
H14 H 0.6374 0.7353 0.8097 0.066 Uiso 1 1 calc R U
C15 C 0.71803(19) 0.6110(2) 0.82166(16) 0.0481(6) Uani 1 1 d . .
H15 H 0.7247 0.6032 0.8783 0.058 Uiso 1 1 calc R U
C16 C 0.75984(18) 0.54383(18) 0.77929(15) 0.0393(6) Uani 1 1 d . .
H16 H 0.7936 0.4902 0.8073 0.047 Uiso 1 1 calc R U
C17 C 0.96411(15) 0.48578(17) 0.74364(14) 0.0354(5) Uani 1 1 d . .
C18 C 0.98094(17) 0.58306(18) 0.76472(16) 0.0419(6) Uani 1 1 d . .
H18 H 0.9543 0.6318 0.7266 0.050 Uiso 1 1 calc R U
C19 C 1.03781(19) 0.6082(2) 0.84299(17) 0.0491(7) Uani 1 1 d . .
H19 H 1.0479 0.6736 0.8585 0.059 Uiso 1 1 calc R U
C20 C 1.07896(19) 0.5349(2) 0.89720(16) 0.0506(7) Uani 1 1 d . .
C21 C 1.0667(2) 0.4378(2) 0.87576(18) 0.0536(7) Uani 1 1 d . .
H21 H 1.0967 0.3894 0.9128 0.064 Uiso 1 1 calc R U
C22 C 1.00885(18) 0.41320(19) 0.79797(16) 0.0443(6) Uani 1 1 d . .
H22 H 1.0001 0.3477 0.7823 0.053 Uiso 1 1 calc R U
C23 C 0.56517(17) 0.38779(18) 0.66006(15) 0.0376(5) Uani 1 1 d . .
C24 C 0.50997(18) 0.4676(2) 0.67358(17) 0.0477(6) Uani 1 1 d . .
H24 H 0.4800 0.5085 0.6298 0.057 Uiso 1 1 calc R U
C25 C 0.5000(2) 0.4857(2) 0.75236(18) 0.0538(7) Uani 1 1 d . .
H25 H 0.4627 0.5390 0.7615 0.065 Uiso 1 1 calc R U
C26 C 0.5448(2) 0.4255(2) 0.81867(18) 0.0551(7) Uani 1 1 d . .
C27 C 0.5991(2) 0.3473(2) 0.80365(18) 0.0596(8) Uani 1 1 d . .
H27 H 0.6292 0.3065 0.8474 0.071 Uiso 1 1 calc R U
C28 C 0.6104(2) 0.32739(19) 0.72487(17) 0.0488(6) Uani 1 1 d . .
H28 H 0.6479 0.2741 0.7158 0.059 Uiso 1 1 calc R U
C29 C 0.5337(3) 0.4478(3) 0.9049(2) 0.0875(12) Uani 1 1 d . .
H29A H 0.5580 0.3935 0.9410 0.131 Uiso 1 1 calc R U
H29B H 0.4653 0.4584 0.9029 0.131 Uiso 1 1 calc R U
H29C H 0.5709 0.5056 0.9258 0.131 Uiso 1 1 calc R U
C30 C 0.8199(2) 0.33259(19) 0.46281(15) 0.0437(6) Uani 1 1 d . .
C31 C 0.8998(3) 0.3699(3) 0.42119(19) 0.0693(9) Uani 1 1 d . .
H31A H 0.8920 0.4391 0.4117 0.104 Uiso 1 1 calc R U
H31B H 0.8933 0.3368 0.3692 0.104 Uiso 1 1 calc R U
H31C H 0.9640 0.3570 0.4568 0.104 Uiso 1 1 calc R U
C32 C 0.8342(3) 0.2233(2) 0.48099(18) 0.0642(8) Uani 1 1 d . .
H32A H 0.8967 0.2127 0.5199 0.096 Uiso 1 1 calc R U
H32B H 0.8326 0.1888 0.4304 0.096 Uiso 1 1 calc R U
H32C H 0.7821 0.1997 0.5041 0.096 Uiso 1 1 calc R U
C33 C 0.7203(2) 0.3473(3) 0.39999(17) 0.0639(8) Uani 1 1 d . .
H33A H 0.6689 0.3180 0.4209 0.096 Uiso 1 1 calc R U
H33B H 0.7221 0.3169 0.3483 0.096 Uiso 1 1 calc R U
H33C H 0.7076 0.4161 0.3914 0.096 Uiso 1 1 calc R U
H2 H 0.6213(18) 0.4973(19) 0.5264(15) 0.035(7) Uiso 1 1 d . .

loop_
_atom_site_aniso_label
_atom_site_aniso_U_11
_atom_site_aniso_U_22
_atom_site_aniso_U_33
_atom_site_aniso_U_23
_atom_site_aniso_U_13
_atom_site_aniso_U_12
Br1 0.0892(3) 0.1152(3) 0.0423(2) -0.00069(18) -0.01397(17) -0.0251(2)
S1 0.0332(3) 0.0376(3) 0.0335(3) -0.0011(2) -0.0001(2) 0.0029(2)
N1 0.0290(10) 0.0433(11) 0.0332(10) -0.0023(8) 0.0047(8) 0.0030(8)
N2 0.0341(11) 0.0382(12) 0.0285(10) 0.0005(8) 0.0014(8) 0.0071(9)
O1 0.0527(11) 0.0392(10) 0.0483(11) 0.0004(8) 0.0075(8) 0.0066(8)
O2 0.0348(9) 0.0504(11) 0.0451(10) -0.0029(8) -0.0058(8) -0.0001(8)
C1 0.0289(11) 0.0376(12) 0.0300(12) 0.0016(10) 0.0063(9) 0.0041(9)
C2 0.0311(11) 0.0361(12) 0.0257(11) 0.0016(9) 0.0055(9) 0.0031(9)
C3 0.0390(13) 0.0372(12) 0.0291(12) 0.0034(10) 0.0104(10) 0.0038(10)
C4 0.0358(13) 0.0384(13) 0.0364(13) 0.0022(10) 0.0132(10) 0.0051(10)
C5 0.0367(13) 0.0449(14) 0.0431(14) 0.0002(11) 0.0128(11) 0.0041(11)
C6 0.0401(15) 0.0550(16) 0.0433(15) 0.0016(12) 0.0141(11) 0.0059(12)
C7 0.0363(14) 0.0672(18) 0.0579(17) 0.0156(14) 0.0189(12) 0.0150(13)
C8 0.0483(18) 0.104(3) 0.094(3) 0.012(2) -0.0036(18) -0.0083(18)
C9 0.077(2) 0.113(3) 0.096(3) 0.038(2) 0.056(2) 0.033(2)
C10 0.064(2) 0.074(2) 0.084(2) 0.0140(18) 0.0262(18) 0.0217(17)
C11 0.0265(11) 0.0405(13) 0.0297(12) -0.0062(10) 0.0025(9) -0.0020(9)
C12 0.0391(13) 0.0439(14) 0.0354(13) -0.0042(11) 0.0043(10) 0.0016(11)
C13 0.0539(16) 0.0427(15) 0.0526(17) -0.0058(12) 0.0088(13) 0.0115(12)
C14 0.0586(17) 0.0530(17) 0.0544(18) -0.0194(14) 0.0179(14) 0.0059(14)
C15 0.0510(16) 0.0604(17) 0.0339(14) -0.0104(12) 0.0121(12) -0.0024(13)
C16 0.0373(13) 0.0459(14) 0.0327(13) -0.0047(11) 0.0050(10) 0.0020(11)
C17 0.0255(11) 0.0445(14) 0.0349(13) 0.0009(10) 0.0053(9) -0.0007(10)
C18 0.0350(13) 0.0437(14) 0.0429(14) 0.0041(11) 0.0019(11) 0.0007(10)
C19 0.0424(14) 0.0494(15) 0.0514(16) -0.0045(13) 0.0038(12) -0.0092(12)
C20 0.0398(14) 0.0724(19) 0.0335(14) 0.0017(13) -0.0022(11) -0.0094(13)
C21 0.0442(15) 0.0608(18) 0.0479(16) 0.0163(13) -0.0034(12) -0.0004(13)
C22 0.0411(14) 0.0417(14) 0.0469(15) 0.0062(11) 0.0049(11) -0.0031(11)
C23 0.0318(12) 0.0429(13) 0.0369(13) 0.0007(11) 0.0065(10) -0.0027(10)
C24 0.0384(14) 0.0562(16) 0.0455(16) 0.0033(13) 0.0048(11) 0.0085(12)
C25 0.0461(15) 0.0640(18) 0.0545(17) -0.0088(14) 0.0184(13) 0.0043(13)
C26 0.0584(18) 0.0658(19) 0.0450(16) -0.0039(14) 0.0199(14) -0.0140(15)
C27 0.077(2) 0.0592(18) 0.0397(16) 0.0110(13) 0.0091(14) -0.0050(16)
C28 0.0560(16) 0.0435(15) 0.0446(15) 0.0047(12) 0.0082(12) 0.0033(12)
C29 0.104(3) 0.114(3) 0.054(2) -0.0065(19) 0.038(2) -0.011(2)
C30 0.0549(16) 0.0486(15) 0.0300(13) -0.0014(11) 0.0152(11) 0.0077(12)
C31 0.084(2) 0.088(2) 0.0458(18) -0.0006(16) 0.0354(16) 0.0010(19)
C32 0.095(2) 0.0524(17) 0.0464(17) -0.0091(13) 0.0201(16) 0.0125(16)
C33 0.072(2) 0.084(2) 0.0322(14) -0.0134(14) 0.0069(14) 0.0150(17)

loop_
_atom_type_symbol
_atom_type_description
_atom_type_scat_dispersion_real
_atom_type_scat_dispersion_imag
_atom_type_scat_source
C C 0.0033 0.0016 'International Tables Vol C Tables 4.2.6.8 and 6.1.1.4'
H H 0.0000 0.0000 'International Tables Vol C Tables 4.2.6.8 and 6.1.1.4'
N N 0.0061 0.0033 'International Tables Vol C Tables 4.2.6.8 and 6.1.1.4'
O O 0.0106 0.0060 'International Tables Vol C Tables 4.2.6.8 and 6.1.1.4'
S S 0.1246 0.1234 'International Tables Vol C Tables 4.2.6.8 and 6.1.1.4'
Br Br -0.2901 2.4595 'International Tables Vol C Tables 4.2.6.8 and 6.1.1.4'

loop_
_geom_angle_atom_site_label_1
_geom_angle_atom_site_label_2
_geom_angle_atom_site_label_3
_geom_angle
O1 S1 O2 119.76(10)
O1 S1 N2 108.04(11)
O2 S1 N2 104.69(11)
O1 S1 C23 108.07(11)
O2 S1 C23 106.85(11)
N2 S1 C23 109.08(11)
C1 N1 C4 109.13(18)
C1 N1 C17 124.99(19)
C4 N1 C17 125.77(18)
C2 N2 S1 120.11(16)
C2 N2 H2 120.0(17)
S1 N2 H2 108.3(17)
N1 C1 C2 106.70(19)
N1 C1 C11 123.94(19)
C2 C1 C11 129.20(19)
C1 C2 C3 110.05(19)
C1 C2 N2 122.9(2)
C3 C2 N2 126.9(2)
C4 C3 C2 105.06(19)
C4 C3 C30 124.5(2)
C2 C3 C30 130.4(2)
C3 C4 N1 109.01(19)
C3 C4 C5 131.5(2)
N1 C4 C5 119.5(2)
C6 C5 C4 177.9(3)
C5 C6 C7 179.8(3)
C6 C7 C8 108.8(3)
C6 C7 C9 108.7(2)
C8 C7 C9 110.2(3)
C6 C7 C10 108.8(2)
C8 C7 C10 110.2(3)
C9 C7 C10 110.2(3)
C7 C8 H8A 109.5
C7 C8 H8B 109.5
H8A C8 H8B 109.5
C7 C8 H8C 109.5
H8A C8 H8C 109.5
H8B C8 H8C 109.5
C7 C9 H9A 109.5
C7 C9 H9B 109.5
H9A C9 H9B 109.5
C7 C9 H9C 109.5
H9A C9 H9C 109.5
H9B C9 H9C 109.5
C7 C10 H10A 109.5
C7 C10 H10B 109.5
H10A C10 H10B 109.5
C7 C10 H10C 109.5
H10A C10 H10C 109.5
H10B C10 H10C 109.5
C12 C11 C16 118.4(2)
C12 C11 C1 118.9(2)
C16 C11 C1 122.7(2)
C13 C12 C11 120.7(2)
C13 C12 H12 119.6
C11 C12 H12 119.6
C14 C13 C12 120.3(2)
C14 C13 H13 119.9
C12 C13 H13 119.9
C13 C14 C15 119.4(2)
C13 C14 H14 120.3
C15 C14 H14 120.3
C16 C15 C14 120.6(2)
C16 C15 H15 119.7
C14 C15 H15 119.7
C15 C16 C11 120.5(2)
C15 C16 H16 119.8
C11 C16 H16 119.8
C18 C17 C22 120.2(2)
C18 C17 N1 119.6(2)
C22 C17 N1 120.0(2)
C17 C18 C19 119.8(2)
C17 C18 H18 120.1
C19 C18 H18 120.1
C20 C19 C18 119.0(3)
C20 C19 H19 120.5
C18 C19 H19 120.5
C21 C20 C19 121.9(2)
C21 C20 Br1 119.3(2)
C19 C20 Br1 118.8(2)
C20 C21 C22 118.9(2)
C20 C21 H21 120.5
C22 C21 H21 120.5
C17 C22 C21 120.0(2)
C17 C22 H22 120.0
C21 C22 H22 120.0
C28 C23 C24 120.6(2)
C28 C23 S1 120.1(2)
C24 C23 S1 119.38(18)
C25 C24 C23 119.3(2)
C25 C24 H24 120.4
C23 C24 H24 120.4
C24 C25 C26 121.2(3)
C24 C25 H25 119.4
C26 C25 H25 119.4
C27 C26 C25 118.4(3)
C27 C26 C29 121.5(3)
C25 C26 C29 120.1(3)
C26 C27 C28 121.7(3)
C26 C27 H27 119.2
C28 C27 H27 119.2
C23 C28 C27 119.0(3)
C23 C28 H28 120.5
C27 C28 H28 120.5
C26 C29 H29A 109.5
C26 C29 H29B 109.5
H29A C29 H29B 109.5
C26 C29 H29C 109.5
H29A C29 H29C 109.5
H29B C29 H29C 109.5
C32 C30 C3 109.9(2)
C32 C30 C33 108.4(2)
C3 C30 C33 112.7(2)
C32 C30 C31 109.8(2)
C3 C30 C31 109.3(2)
C33 C30 C31 106.7(2)
C30 C31 H31A 109.5
C30 C31 H31B 109.5
H31A C31 H31B 109.5
C30 C31 H31C 109.5
H31A C31 H31C 109.5
H31B C31 H31C 109.5
C30 C32 H32A 109.5
C30 C32 H32B 109.5
H32A C32 H32B 109.5
C30 C32 H32C 109.5
H32A C32 H32C 109.5
H32B C32 H32C 109.5
C30 C33 H33A 109.5
C30 C33 H33B 109.5
H33A C33 H33B 109.5
C30 C33 H33C 109.5
H33A C33 H33C 109.5
H33B C33 H33C 109.5

loop_
_geom_bond_atom_site_label_1
_geom_bond_atom_site_label_2
_geom_bond_distance
Br1 C20 1.901(2)
S1 O1 1.4216(17)
S1 O2 1.4363(16)
S1 N2 1.633(2)
S1 C23 1.765(2)
N1 C1 1.375(3)
N1 C4 1.394(3)
N1 C17 1.434(3)
N2 C2 1.434(3)
N2 H2 0.82(3)
C1 C2 1.380(3)
C1 C11 1.470(3)
C2 C3 1.422(3)
C3 C4 1.386(3)
C3 C30 1.527(3)
C4 C5 1.419(3)
C5 C6 1.185(3)
C6 C7 1.476(3)
C7 C8 1.520(5)
C7 C9 1.532(4)
C7 C10 1.532(4)
C8 H8A 0.9600
C8 H8B 0.9600
C8 H8C 0.9600
C9 H9A 0.9600
C9 H9B 0.9600
C9 H9C 0.9600
C10 H10A 0.9600
C10 H10B 0.9600
C10 H10C 0.9600
C11 C12 1.387(3)
C11 C16 1.391(3)
C12 C13 1.381(4)
C12 H12 0.9300
C13 C14 1.373(4)
C13 H13 0.9300
C14 C15 1.383(4)
C14 H14 0.9300
C15 C16 1.373(4)
C15 H15 0.9300
C16 H16 0.9300
C17 C18 1.378(3)
C17 C22 1.381(3)
C18 C19 1.389(4)
C18 H18 0.9300
C19 C20 1.373(4)
C19 H19 0.9300
C20 C21 1.371(4)
C21 C22 1.386(4)
C21 H21 0.9300
C22 H22 0.9300
C23 C28 1.379(3)
C23 C24 1.385(4)
C24 C25 1.374(4)
C24 H24 0.9300
C25 C26 1.392(4)
C25 H25 0.9300
C26 C27 1.369(4)
C26 C29 1.512(4)
C27 C28 1.385(4)
C27 H27 0.9300
C28 H28 0.9300
C29 H29A 0.9600
C29 H29B 0.9600
C29 H29C 0.9600
C30 C32 1.525(4)
C30 C33 1.531(4)
C30 C31 1.541(4)
C31 H31A 0.9600
C31 H31B 0.9600
C31 H31C 0.9600
C32 H32A 0.9600
C32 H32B 0.9600
C32 H32C 0.9600
C33 H33A 0.9600
C33 H33B 0.9600
C33 H33C 0.9600

loop_
_geom_hbond_atom_site_label_D
_geom_hbond_atom_site_label_H
_geom_hbond_atom_site_label_A
_geom_hbond_distance_DH
_geom_hbond_distance_HA
_geom_hbond_distance_DA
_geom_hbond_angle_DHA
_geom_hbond_site_symmetry_A
N2 H2 O2 0.82(3) 2.16(3) 2.969(3) 168(2) 3_666

loop_
_geom_torsion_atom_site_label_1
_geom_torsion_atom_site_label_2
_geom_torsion_atom_site_label_3
_geom_torsion_atom_site_label_4
_geom_torsion
O1 S1 N2 C2 -45.6(2)
O2 S1 N2 C2 -174.30(17)
C23 S1 N2 C2 71.6(2)
C4 N1 C1 C2 1.0(3)
C17 N1 C1 C2 -175.4(2)
C4 N1 C1 C11 -174.8(2)
C17 N1 C1 C11 8.9(3)
N1 C1 C2 C3 -2.1(3)
C11 C1 C2 C3 173.3(2)
N1 C1 C2 N2 174.5(2)
C11 C1 C2 N2 -10.0(4)
S1 N2 C2 C1 -86.6(3)
S1 N2 C2 C3 89.5(3)
C1 C2 C3 C4 2.4(3)
N2 C2 C3 C4 -174.1(2)
C1 C2 C3 C30 -175.9(2)
N2 C2 C3 C30 7.6(4)
C2 C3 C4 N1 -1.8(3)
C30 C3 C4 N1 176.7(2)
C2 C3 C4 C5 178.3(3)
C30 C3 C4 C5 -3.2(4)
C1 N1 C4 C3 0.5(3)
C17 N1 C4 C3 176.9(2)
C1 N1 C4 C5 -179.5(2)
C17 N1 C4 C5 -3.2(3)
N1 C1 C11 C12 125.6(2)
C2 C1 C11 C12 -49.2(3)
N1 C1 C11 C16 -54.5(3)
C2 C1 C11 C16 130.8(3)
C16 C11 C12 C13 -0.3(4)
C1 C11 C12 C13 179.7(2)
C11 C12 C13 C14 1.0(4)
C12 C13 C14 C15 -0.6(4)
C13 C14 C15 C16 -0.5(4)
C14 C15 C16 C11 1.2(4)
C12 C11 C16 C15 -0.8(4)
C1 C11 C16 C15 179.2(2)
C1 N1 C17 C18 -58.7(3)
C4 N1 C17 C18 125.6(3)
C1 N1 C17 C22 117.1(3)
C4 N1 C17 C22 -58.7(3)
C22 C17 C18 C19 -4.3(4)
N1 C17 C18 C19 171.4(2)
C17 C18 C19 C20 2.0(4)
C18 C19 C20 C21 1.0(4)
C18 C19 C20 Br1 -177.8(2)
C19 C20 C21 C22 -1.8(5)
Br1 C20 C21 C22 177.0(2)
C18 C17 C22 C21 3.4(4)
N1 C17 C22 C21 -172.2(2)
C20 C21 C22 C17 -0.4(4)
O1 S1 C23 C28 9.9(2)
O2 S1 C23 C28 140.0(2)
N2 S1 C23 C28 -107.3(2)
O1 S1 C23 C24 -169.7(2)
O2 S1 C23 C24 -39.5(2)
N2 S1 C23 C24 73.1(2)
C28 C23 C24 C25 -0.5(4)
S1 C23 C24 C25 179.1(2)
C23 C24 C25 C26 0.3(4)
C24 C25 C26 C27 -0.1(4)
C24 C25 C26 C29 179.2(3)
C25 C26 C27 C28 0.2(4)
C29 C26 C27 C28 -179.2(3)
C24 C23 C28 C27 0.5(4)
S1 C23 C28 C27 -179.1(2)
C26 C27 C28 C23 -0.3(4)
C4 C3 C30 C32 69.4(3)
C2 C3 C30 C32 -112.5(3)
C4 C3 C30 C33 -169.6(2)
C2 C3 C30 C33 8.5(4)
C4 C3 C30 C31 -51.1(3)
C2 C3 C30 C31 126.9(3)
